data_7063438
loop_
_publ_author_name
'Srivastava, Navdeep'
'Meena, Rohitash'
'Singh, Amrendra K.'

_publ_section_title
;
 Phosphine-free Ru(ii)--CNC pincer complexes with mixed protic- and
 classical-NHCs in the same molecule for hydrogen production via
 oxidant-free benzyl alcohol dehydrogenation to benzoic acids
;
_journal_issue 39
_journal_name_full 'New Journal of Chemistry'
_journal_page_first 17071
_journal_page_last 17082
_journal_paper_doi 10.1039/D4NJ03172E
_journal_volume 48
_journal_year 2024
_chemical_formula_moiety 'C32 H36 Cl0.147 I0.853 N8 Ru, F6 P, C H4 O'
_chemical_formula_sum 'C33 H40 Cl0.15 F6 I0.86 N8 O P Ru'
_chemical_formula_weight 924.41
_space_group_crystal_system triclinic
_space_group_IT_number 2
_space_group_name_Hall '-P 1'
_space_group_name_H-M_alt 'P -1'
_atom_sites_solution_hydrogens geom
_audit_creation_date 2024-09-03
_audit_creation_method
;
Olex2 1.5
(compiled 2024.02.16 svn.r378c4104 for OlexSys, GUI svn.r6928)
;
_audit_update_record
;
2024-09-04 deposited with the CCDC.	2024-09-09 downloaded from the CCDC.
;
_cell_angle_alpha 77.402(2)
_cell_angle_beta 69.513(2)
_cell_angle_gamma 71.130(2)
_cell_formula_units_Z 2
_cell_length_a 11.7722(3)
_cell_length_b 12.5423(3)
_cell_length_c 14.3998(4)
_cell_measurement_reflns_used 9458
_cell_measurement_temperature 293(2)
_cell_measurement_theta_max 28.8580
_cell_measurement_theta_min 3.4640
_cell_volume 1871.37(9)
_computing_cell_refinement 'CrysAlisPro 1.171.40.53 (Rigaku OD, 2019)'
_computing_data_collection 'CrysAlisPro 1.171.40.53 (Rigaku OD, 2019)'
_computing_data_reduction 'CrysAlisPro 1.171.40.53 (Rigaku OD, 2019)'
_computing_molecular_graphics 'Olex2 1.5 (Dolomanov et al., 2009)'
_computing_publication_material 'Olex2 1.5 (Dolomanov et al., 2009)'
_computing_structure_refinement 'SHELXL 2018/3 (Sheldrick, 2015)'
_computing_structure_solution 'SHELXT 2018/2 (Sheldrick, 2018)'
_diffrn_ambient_temperature 293(2)
_diffrn_detector_area_resol_mean 16.0309
_diffrn_detector_type Eos
_diffrn_measured_fraction_theta_full 0.997
_diffrn_measured_fraction_theta_max 0.876
_diffrn_measurement_details
;
List of Runs (angles in degrees, time in seconds):

  # Type    Start    End  Width  t~exp~   \w     \q     \k     \f   Frames
#--------------------------------------------------------------------------
  1  \w     21.00  46.00   0.50   15.00    --   18.01-136.00 125.00   50
  2  \w     26.00  52.00   0.50   15.00    --   18.01-133.00 -56.00   52
  3  \w    -82.00 -57.00   0.50   15.00    --  -19.26 133.00  11.00   50
  4  \w    -82.00 -42.00   0.50   15.00    --  -19.26 136.00-170.00   80
  5  \w    -43.00 -17.00   0.50   15.00    --   18.01 -57.00 120.00   52
  6  \w    -48.00  90.00   0.50   15.00    --   18.01   0.00 120.00  276
  7  \w     -7.00  85.00   0.50   15.00    --   18.01  37.00-180.00  184
  8  \w    -20.00   6.00   0.50   15.00    --   18.01 -99.00 150.00   52
  9  \w     35.00  60.00   0.50   15.00    --   18.01 -99.00 150.00   50
 10  \w     62.00  94.00   0.50   15.00    --   18.01 178.00  60.00   64
 11  \w     37.00  62.00   0.50   15.00    --   18.01 178.00  30.00   50
 12  \w    -41.00  15.00   0.50   15.00    --  -19.26  77.00  60.00  112
;
_diffrn_measurement_device 'four-circle diffractometer'
_diffrn_measurement_device_type 'SuperNova, Dual, Cu at home/near, Eos'
_diffrn_measurement_method '\w scans'
_diffrn_radiation_type MoK\a
_diffrn_radiation_wavelength 0.71073
_diffrn_reflns_av_R_equivalents 0.0484
_diffrn_reflns_av_unetI/netI 0.0653
_diffrn_reflns_Laue_measured_fraction_full 0.997
_diffrn_reflns_Laue_measured_fraction_max 0.876
_diffrn_reflns_limit_h_max 15
_diffrn_reflns_limit_h_min -15
_diffrn_reflns_limit_k_max 16
_diffrn_reflns_limit_k_min -16
_diffrn_reflns_limit_l_max 14
_diffrn_reflns_limit_l_min -18
_diffrn_reflns_number 20121
_diffrn_reflns_point_group_measured_fraction_full 0.997
_diffrn_reflns_point_group_measured_fraction_max 0.876
_diffrn_reflns_theta_full 25.242
_diffrn_reflns_theta_max 29.005
_diffrn_reflns_theta_min 3.316
_exptl_absorpt_coefficient_mu 1.246
_exptl_absorpt_correction_T_max 1.00000
_exptl_absorpt_correction_T_min 0.63158
_exptl_absorpt_correction_type multi-scan
_exptl_absorpt_process_details
;
CrysAlisPro 1.171.40.53 (Rigaku Oxford Diffraction, 2019)
Empirical absorption correction using spherical harmonics,
 implemented in SCALE3 ABSPACK scaling algorithm.
;
_exptl_crystal_colour 'metallic reddish red'
_exptl_crystal_colour_lustre metallic
_exptl_crystal_colour_modifier reddish
_exptl_crystal_colour_primary red
_exptl_crystal_density_diffrn 1.641
_exptl_crystal_description block
_exptl_crystal_F_000 926
_exptl_crystal_preparation Methanol
_exptl_crystal_size_max 0.25
_exptl_crystal_size_mid 0.2
_exptl_crystal_size_min 0.18
_refine_diff_density_max 0.772
_refine_diff_density_min -0.666
_refine_diff_density_rms 0.092
_refine_ls_extinction_method none
_refine_ls_goodness_of_fit_ref 1.044
_refine_ls_hydrogen_treatment constr
_refine_ls_matrix_type full
_refine_ls_number_parameters 474
_refine_ls_number_reflns 8714
_refine_ls_number_restraints 1
_refine_ls_restrained_S_all 1.045
_refine_ls_R_factor_all 0.0712
_refine_ls_R_factor_gt 0.0477
_refine_ls_shift/su_max 0.001
_refine_ls_shift/su_mean 0.000
_refine_ls_structure_factor_coef Fsqd
_refine_ls_weighting_details 'w=1/[\s^2^(Fo^2^)+(0.0504P)^2^] where P=(Fo^2^+2Fc^2^)/3'
_refine_ls_weighting_scheme calc
_refine_ls_wR_factor_gt 0.1048
_refine_ls_wR_factor_ref 0.1189
_reflns_Friedel_coverage 0.000
_reflns_number_gt 6431
_reflns_number_total 8714
_reflns_threshold_expression 'I > 2\s(I)'
_cod_data_source_file d4nj03172e2.cif
_cod_data_source_block red1
_cod_depositor_comments 'Adding full bibliography for 7063438.cif.'
_cod_database_code 7063438
_shelx_shelxl_version_number 2018/3
_shelx_space_group_comment
;
The symmetry employed for this shelxl refinement is uniquely defined
by the following loop, which should always be used as a source of
symmetry information in preference to the above space-group names.
They are only intended as comments.
;
_olex2_refinement_description
;
1. Restrained distances
 Ru1-I1 \\sim Ru1-Cl1
 with sigma of 0.02
2. Others
 Sof(Cl1)=1-FVAR(1)
 Sof(I1)=FVAR(1)
3.a Ternary CH refined with riding coordinates:
 C14(H14), C17(H17), C19(H19), C30(H30)
3.b Secondary CH2 refined with riding coordinates:
 C13(H13A,H13B), C15(H15A,H15B), C16(H16A,H16B), C18(H18A,H18B), C20(H20A,
 H20B), C21(H21A,H21B)
3.c Aromatic/amide H refined with riding coordinates:
 N1(H1), C2(H2), C3(H3), C5(H5), C6(H6), C7(H7), C10(H10), C11(H11), C22(H22),
 C23(H23), C24(H24), C25(H25), C27(H27), C28(H28)
3.d Idealised Me refined as rotating group:
 C31(H31A,H31B,H31C), C32(H32A,H32B,H32C), C33(H33A,H33B,H33C)
3.e Idealised tetrahedral OH refined as rotating group:
 O1(H1A)
;
_olex2_submission_special_instructions 'No special instructions were received'
_oxdiff_exptl_absorpt_empirical_details
;
Empirical correction (ABSPACK) includes:
- Absorption correction using spherical harmonics
- Frame scaling
;

loop_
_space_group_symop_operation_xyz
'x, y, z'
'-x, -y, -z'

loop_
_atom_site_label
_atom_site_type_symbol
_atom_site_fract_x
_atom_site_fract_y
_atom_site_fract_z
_atom_site_U_iso_or_equiv
_atom_site_adp_type
_atom_site_occupancy
_atom_site_site_symmetry_order
_atom_site_calc_flag
_atom_site_refinement_flags_posn
_atom_site_refinement_flags_adp
_atom_site_refinement_flags_occupancy
_atom_site_disorder_assembly
_atom_site_disorder_group
I1 I -0.06379(6) 0.37549(12) 0.80114(7) 0.0482(2) Uani 0.853(2) 1 d D . P A .
Ru1 Ru 0.19093(3) 0.36990(2) 0.71679(2) 0.03555(11) Uani 1 1 d D . . . .
N1 N 0.1415(3) 0.5090(3) 0.5123(2) 0.0457(7) Uani 1 1 d . . . . .
H1 H 0.157271 0.455734 0.477147 0.055 Uiso 1 1 calc R U . . .
N2 N 0.1163(3) 0.6010(2) 0.6305(2) 0.0431(7) Uani 1 1 d . . . . .
N3 N 0.1494(3) 0.5132(2) 0.7768(2) 0.0403(7) Uani 1 1 d . . . . .
N4 N 0.1866(3) 0.3972(3) 0.9128(2) 0.0457(8) Uani 1 1 d . . . . .
N5 N 0.2451(3) 0.2150(3) 0.9242(2) 0.0420(7) Uani 1 1 d . . . . .
N6 N 0.2340(3) 0.2363(2) 0.6312(2) 0.0410(7) Uani 1 1 d . . . . .
N7 N 0.4285(3) 0.2666(3) 0.5845(2) 0.0539(9) Uani 1 1 d . . . . .
N8 N 0.4732(4) 0.3719(3) 0.6576(3) 0.0614(9) Uani 1 1 d . . . . .
C1 C 0.1491(3) 0.4912(3) 0.6056(2) 0.0403(8) Uani 1 1 d . . . . .
C2 C 0.1051(4) 0.6239(3) 0.4795(3) 0.0538(10) Uani 1 1 d . . . . .
H2 H 0.094500 0.654652 0.417229 0.065 Uiso 1 1 calc R U . . .
C3 C 0.0879(4) 0.6824(3) 0.5523(3) 0.0502(10) Uani 1 1 d . . . . .
H3 H 0.062393 0.760862 0.551512 0.060 Uiso 1 1 calc R U . . .
C4 C 0.1132(4) 0.6147(3) 0.7250(3) 0.0448(9) Uani 1 1 d . . . . .
C5 C 0.0788(4) 0.7155(3) 0.7638(3) 0.0537(10) Uani 1 1 d . . . . .
H5 H 0.055342 0.784869 0.726685 0.064 Uiso 1 1 calc R U . . .
C6 C 0.0807(5) 0.7093(4) 0.8603(3) 0.0617(12) Uani 1 1 d . . . . .
H6 H 0.057363 0.776042 0.888631 0.074 Uiso 1 1 calc R U . . .
C7 C 0.1163(4) 0.6064(3) 0.9161(3) 0.0543(11) Uani 1 1 d . . . . .
H7 H 0.117940 0.602648 0.980851 0.065 Uiso 1 1 calc R U . . .
C8 C 0.1494(4) 0.5092(3) 0.8708(3) 0.0421(8) Uani 1 1 d . . . . .
C9 C 0.2131(3) 0.3068(3) 0.8602(2) 0.0394(8) Uani 1 1 d . . . . .
C10 C 0.2034(4) 0.3586(4) 1.0074(3) 0.0540(11) Uani 1 1 d . . . . .
H10 H 0.191957 0.402943 1.055670 0.065 Uiso 1 1 calc R U . . .
C11 C 0.2385(4) 0.2470(4) 1.0142(3) 0.0541(11) Uani 1 1 d . . . . .
H11 H 0.255920 0.197814 1.068978 0.065 Uiso 1 1 calc R U . . .
C12 C 0.2795(4) 0.0946(3) 0.9039(3) 0.0429(9) Uani 1 1 d . . . . .
C13 C 0.3981(4) 0.0723(4) 0.8155(3) 0.0608(12) Uani 1 1 d . . . . .
H13A H 0.466815 0.084703 0.830273 0.073 Uiso 1 1 calc R U . . .
H13B H 0.384256 0.124112 0.757273 0.073 Uiso 1 1 calc R U . . .
C14 C 0.4322(6) -0.0514(4) 0.7940(4) 0.0753(15) Uani 1 1 d . . . . .
H14 H 0.508342 -0.065414 0.736515 0.090 Uiso 1 1 calc R U . . .
C15 C 0.3271(7) -0.0693(4) 0.7701(4) 0.0883(19) Uani 1 1 d . . . . .
H15A H 0.349296 -0.146411 0.754981 0.106 Uiso 1 1 calc R U . . .
H15B H 0.312902 -0.018007 0.711790 0.106 Uiso 1 1 calc R U . . .
C16 C 0.4576(5) -0.1314(4) 0.8839(4) 0.0770(14) Uani 1 1 d . . . . .
H16A H 0.525746 -0.118368 0.899053 0.092 Uiso 1 1 calc R U . . .
H16B H 0.482242 -0.209335 0.870071 0.092 Uiso 1 1 calc R U . . .
C17 C 0.3377(6) -0.1104(4) 0.9728(3) 0.0710(14) Uani 1 1 d . . . . .
H17 H 0.352619 -0.162728 1.031354 0.085 Uiso 1 1 calc R U . . .
C18 C 0.2306(6) -0.1282(4) 0.9490(4) 0.0848(16) Uani 1 1 d . . . . .
H18A H 0.154519 -0.113159 1.005102 0.102 Uiso 1 1 calc R U . . .
H18B H 0.250395 -0.206261 0.937010 0.102 Uiso 1 1 calc R U . . .
C19 C 0.2095(6) -0.0484(4) 0.8566(5) 0.0824(17) Uani 1 1 d . . . . .
H19 H 0.141197 -0.061028 0.840104 0.099 Uiso 1 1 calc R U . . .
C20 C 0.1714(4) 0.0748(3) 0.8818(3) 0.0594(11) Uani 1 1 d . . . . .
H20A H 0.152313 0.128046 0.825819 0.071 Uiso 1 1 calc R U . . .
H20B H 0.096804 0.086469 0.939352 0.071 Uiso 1 1 calc R U . . .
C21 C 0.3037(5) 0.0134(3) 0.9948(3) 0.0660(13) Uani 1 1 d . . . . .
H21A H 0.229117 0.027832 1.052153 0.079 Uiso 1 1 calc R U . . .
H21B H 0.372375 0.025318 1.010093 0.079 Uiso 1 1 calc R U . . .
C22 C 0.1561(4) 0.1840(3) 0.6217(3) 0.0494(10) Uani 1 1 d . . . . .
H22 H 0.074142 0.198388 0.664667 0.059 Uiso 1 1 calc R U . . .
C23 C 0.1903(5) 0.1107(4) 0.5525(3) 0.0619(12) Uani 1 1 d . . . . .
H23 H 0.132543 0.077187 0.548460 0.074 Uiso 1 1 calc R U . . .
C24 C 0.3120(5) 0.0877(4) 0.4889(3) 0.0702(14) Uani 1 1 d . . . . .
H24 H 0.337623 0.038137 0.441468 0.084 Uiso 1 1 calc R U . . .
C25 C 0.3948(5) 0.1387(4) 0.4964(3) 0.0643(13) Uani 1 1 d . . . . .
H25 H 0.477019 0.124803 0.453911 0.077 Uiso 1 1 calc R U . . .
C26 C 0.3534(4) 0.2111(3) 0.5683(3) 0.0495(10) Uani 1 1 d . . . . .
C27 C 0.5599(5) 0.2491(5) 0.5502(4) 0.0830(17) Uani 1 1 d . . . . .
H27 H 0.617285 0.200947 0.503794 0.100 Uiso 1 1 calc R U . . .
C28 C 0.5861(5) 0.3129(5) 0.5957(4) 0.0833(16) Uani 1 1 d . . . . .
H28 H 0.666020 0.318156 0.588017 0.100 Uiso 1 1 calc R U . . .
C29 C 0.3743(4) 0.3439(3) 0.6543(3) 0.0469(9) Uani 1 1 d . . . . .
C30 C 0.4671(5) 0.4477(4) 0.7249(4) 0.0714(13) Uani 1 1 d . . . . .
H30 H 0.380020 0.469335 0.768294 0.086 Uiso 1 1 calc R U . . .
C31 C 0.4998(9) 0.5553(6) 0.6653(5) 0.145(3) Uani 1 1 d . . . . .
H31A H 0.588151 0.538148 0.629660 0.218 Uiso 1 1 calc R U . . .
H31B H 0.479597 0.610127 0.709872 0.218 Uiso 1 1 calc R U . . .
H31C H 0.452277 0.585592 0.618699 0.218 Uiso 1 1 calc R U . . .
C32 C 0.5501(9) 0.3870(7) 0.7907(7) 0.162(4) Uani 1 1 d . . . . .
H32A H 0.544833 0.310133 0.810394 0.243 Uiso 1 1 calc R U . . .
H32B H 0.522387 0.425073 0.849005 0.243 Uiso 1 1 calc R U . . .
H32C H 0.635668 0.387375 0.754457 0.243 Uiso 1 1 calc R U . . .
Cl1 Cl -0.0638(16) 0.401(2) 0.799(2) 0.073(10) Uani 0.147(2) 1 d D . P A 1
P1 P 0.15950(13) -0.02799(10) 0.30242(8) 0.0594(3) Uani 1 1 d . . . . .
F1 F 0.0513(4) 0.0505(3) 0.3772(2) 0.1365(17) Uani 1 1 d . . . . .
F2 F 0.2703(4) -0.1042(3) 0.2277(2) 0.1183(13) Uani 1 1 d . . . . .
F3 F 0.1162(4) -0.1357(3) 0.3592(3) 0.1295(15) Uani 1 1 d . . . . .
F4 F 0.2025(5) 0.0803(3) 0.2406(3) 0.1402(16) Uani 1 1 d . . . . .
F5 F 0.0763(4) -0.0034(3) 0.2334(3) 0.1257(13) Uani 1 1 d . . . . .
F6 F 0.2426(5) -0.0510(4) 0.3708(4) 0.170(2) Uani 1 1 d . . . . .
O1 O 0.1932(4) 0.3989(3) 0.3474(3) 0.0870(11) Uani 1 1 d . . . . .
H1A H 0.166452 0.457614 0.314080 0.130 Uiso 1 1 calc R U . . .
C33 C 0.2442(7) 0.3114(5) 0.2901(5) 0.112(2) Uani 1 1 d . . . . .
H33A H 0.240979 0.339824 0.223245 0.168 Uiso 1 1 calc R U . . .
H33B H 0.197197 0.255960 0.317689 0.168 Uiso 1 1 calc R U . . .
H33C H 0.330205 0.276911 0.289029 0.168 Uiso 1 1 calc R U . . .

loop_
_atom_site_aniso_label
_atom_site_aniso_U_11
_atom_site_aniso_U_22
_atom_site_aniso_U_33
_atom_site_aniso_U_23
_atom_site_aniso_U_13
_atom_site_aniso_U_12
I1 0.0438(3) 0.0545(7) 0.0456(3) -0.0114(3) -0.0145(2) -0.0080(3)
Ru1 0.03603(18) 0.03307(17) 0.03593(17) -0.00206(11) -0.01395(12) -0.00518(12)
N1 0.0409(19) 0.0460(18) 0.0439(17) -0.0001(14) -0.0160(13) -0.0036(15)
N2 0.0434(19) 0.0339(16) 0.0484(18) 0.0023(13) -0.0176(14) -0.0065(14)
N3 0.0425(19) 0.0370(17) 0.0438(17) -0.0066(13) -0.0167(13) -0.0086(14)
N4 0.053(2) 0.0435(18) 0.0462(18) -0.0019(14) -0.0235(14) -0.0133(16)
N5 0.0434(19) 0.0427(18) 0.0406(16) -0.0013(13) -0.0201(13) -0.0070(15)
N6 0.0454(19) 0.0385(17) 0.0351(15) -0.0031(12) -0.0144(13) -0.0044(15)
N7 0.041(2) 0.049(2) 0.053(2) 0.0015(15) -0.0067(15) -0.0017(17)
N8 0.041(2) 0.062(2) 0.073(2) -0.0008(18) -0.0110(17) -0.0140(19)
C1 0.037(2) 0.042(2) 0.0358(18) 0.0001(15) -0.0106(14) -0.0052(16)
C2 0.049(3) 0.051(2) 0.052(2) 0.0130(19) -0.0212(18) -0.008(2)
C3 0.049(3) 0.039(2) 0.052(2) 0.0089(18) -0.0183(18) -0.0055(19)
C4 0.046(2) 0.036(2) 0.054(2) -0.0003(16) -0.0183(17) -0.0115(18)
C5 0.060(3) 0.039(2) 0.066(3) -0.0036(19) -0.026(2) -0.012(2)
C6 0.069(3) 0.040(2) 0.081(3) -0.015(2) -0.023(2) -0.016(2)
C7 0.063(3) 0.050(3) 0.058(2) -0.0142(19) -0.021(2) -0.017(2)
C8 0.044(2) 0.039(2) 0.047(2) -0.0041(16) -0.0191(16) -0.0108(17)
C9 0.039(2) 0.039(2) 0.0424(19) -0.0009(15) -0.0172(15) -0.0095(16)
C10 0.064(3) 0.059(3) 0.045(2) -0.0090(19) -0.0288(19) -0.010(2)
C11 0.064(3) 0.054(3) 0.048(2) -0.0008(19) -0.030(2) -0.010(2)
C12 0.043(2) 0.043(2) 0.0397(19) 0.0010(16) -0.0155(15) -0.0079(18)
C13 0.055(3) 0.052(3) 0.058(3) 0.002(2) -0.004(2) -0.012(2)
C14 0.088(4) 0.053(3) 0.061(3) -0.006(2) -0.004(3) -0.009(3)
C15 0.144(6) 0.045(3) 0.080(4) -0.007(2) -0.059(4) -0.005(3)
C16 0.070(4) 0.053(3) 0.105(4) -0.006(3) -0.042(3) 0.003(3)
C17 0.107(5) 0.046(3) 0.057(3) 0.007(2) -0.043(3) -0.004(3)
C18 0.093(5) 0.053(3) 0.101(4) 0.005(3) -0.022(3) -0.027(3)
C19 0.096(5) 0.046(3) 0.135(5) 0.004(3) -0.076(4) -0.022(3)
C20 0.055(3) 0.045(2) 0.084(3) 0.002(2) -0.035(2) -0.012(2)
C21 0.091(4) 0.049(3) 0.053(2) 0.007(2) -0.035(2) -0.007(2)
C22 0.054(3) 0.046(2) 0.049(2) -0.0061(18) -0.0243(18) -0.006(2)
C23 0.077(4) 0.053(3) 0.062(3) -0.015(2) -0.034(2) -0.007(2)
C24 0.090(4) 0.054(3) 0.061(3) -0.020(2) -0.026(3) 0.000(3)
C25 0.064(3) 0.060(3) 0.049(2) -0.015(2) -0.006(2) 0.003(2)
C26 0.052(3) 0.042(2) 0.042(2) -0.0018(17) -0.0131(17) 0.0002(19)
C27 0.039(3) 0.082(4) 0.087(4) 0.003(3) 0.006(2) 0.001(3)
C28 0.048(3) 0.094(4) 0.104(4) -0.009(3) -0.015(3) -0.024(3)
C29 0.038(2) 0.044(2) 0.050(2) 0.0070(17) -0.0143(16) -0.0069(18)
C30 0.052(3) 0.072(3) 0.099(4) -0.006(3) -0.028(3) -0.026(3)
C31 0.194(10) 0.092(5) 0.168(7) 0.008(5) -0.049(6) -0.085(6)
C32 0.199(10) 0.142(7) 0.193(8) -0.043(6) -0.147(7) 0.002(7)
Cl1 0.102(15) 0.038(10) 0.083(12) -0.032(8) -0.051(10) 0.019(7)
P1 0.0738(9) 0.0452(6) 0.0552(6) 0.0012(5) -0.0237(6) -0.0108(6)
F1 0.179(4) 0.087(2) 0.073(2) -0.0153(17) -0.008(2) 0.027(2)
F2 0.108(3) 0.099(2) 0.101(2) -0.0200(19) -0.009(2) 0.014(2)
F3 0.148(4) 0.069(2) 0.133(3) 0.022(2) -0.008(2) -0.038(2)
F4 0.152(4) 0.080(2) 0.166(3) 0.017(2) -0.021(3) -0.051(3)
F5 0.120(3) 0.148(3) 0.120(3) -0.015(2) -0.076(2) -0.008(3)
F6 0.229(6) 0.137(3) 0.205(4) -0.044(3) -0.173(5) 0.006(4)
O1 0.107(3) 0.083(3) 0.072(2) -0.0172(19) -0.039(2) -0.009(2)
C33 0.123(6) 0.093(5) 0.104(5) -0.027(4) -0.050(4) 0.020(4)

loop_
_atom_type_symbol
_atom_type_description
_atom_type_scat_dispersion_real
_atom_type_scat_dispersion_imag
_atom_type_scat_source
C C 0.0033 0.0016 'International Tables Vol C Tables 4.2.6.8 and 6.1.1.4'
H H 0.0000 0.0000 'International Tables Vol C Tables 4.2.6.8 and 6.1.1.4'
Cl Cl 0.1484 0.1585 'International Tables Vol C Tables 4.2.6.8 and 6.1.1.4'
F F 0.0171 0.0103 'International Tables Vol C Tables 4.2.6.8 and 6.1.1.4'
I I -0.4742 1.8119 'International Tables Vol C Tables 4.2.6.8 and 6.1.1.4'
N N 0.0061 0.0033 'International Tables Vol C Tables 4.2.6.8 and 6.1.1.4'
O O 0.0106 0.0060 'International Tables Vol C Tables 4.2.6.8 and 6.1.1.4'
P P 0.1023 0.0942 'International Tables Vol C Tables 4.2.6.8 and 6.1.1.4'
Ru Ru -1.2594 0.8363 'International Tables Vol C Tables 4.2.6.8 and 6.1.1.4'

loop_
_geom_angle_atom_site_label_1
_geom_angle_atom_site_label_2
_geom_angle_atom_site_label_3
_geom_angle
_geom_angle_site_symmetry_1
_geom_angle_site_symmetry_3
_geom_angle_publ_flag
N3 Ru1 I1 87.32(9) . . ?
N3 Ru1 N6 170.60(11) . . ?
N3 Ru1 C1 78.01(13) . . ?
N3 Ru1 C9 77.80(12) . . ?
N3 Ru1 Cl1 81.6(6) . . ?
N6 Ru1 I1 94.36(9) . . ?
N6 Ru1 Cl1 99.6(6) . . ?
C1 Ru1 I1 89.97(11) . . ?
C1 Ru1 N6 92.74(12) . . ?
C1 Ru1 C9 155.79(14) . . ?
C1 Ru1 Cl1 86.2(6) . . ?
C9 Ru1 I1 87.97(10) . . ?
C9 Ru1 N6 111.47(12) . . ?
C9 Ru1 Cl1 89.4(6) . . ?
C29 Ru1 I1 171.97(12) . . ?
C29 Ru1 N3 100.47(15) . . ?
C29 Ru1 N6 78.27(15) . . ?
C29 Ru1 C1 93.52(15) . . ?
C29 Ru1 C9 91.77(15) . . ?
C29 Ru1 Cl1 177.8(6) . . ?
Cl1 Ru1 I1 6.3(6) . . ?
C1 N1 H1 124.1 . . ?
C1 N1 C2 111.9(3) . . ?
C2 N1 H1 124.1 . . ?
C1 N2 C3 111.2(3) . . ?
C4 N2 C1 118.7(3) . . ?
C4 N2 C3 130.1(3) . . ?
C4 N3 Ru1 119.9(2) . . ?
C8 N3 Ru1 120.8(2) . . ?
C8 N3 C4 119.2(3) . . ?
C8 N4 C10 127.9(3) . . ?
C9 N4 C8 121.0(3) . . ?
C9 N4 C10 111.1(3) . . ?
C9 N5 C11 111.0(3) . . ?
C9 N5 C12 124.6(3) . . ?
C11 N5 C12 124.3(3) . . ?
C22 N6 Ru1 128.9(3) . . ?
C22 N6 C26 116.0(3) . . ?
C26 N6 Ru1 114.5(3) . . ?
C26 N7 C27 130.6(4) . . ?
C26 N7 C29 119.1(4) . . ?
C29 N7 C27 109.8(4) . . ?
C28 N8 C30 122.8(4) . . ?
C29 N8 C28 112.1(4) . . ?
C29 N8 C30 124.9(4) . . ?
N1 C1 Ru1 144.3(3) . . ?
N1 C1 N2 103.0(3) . . ?
N2 C1 Ru1 112.7(2) . . ?
N1 C2 H2 125.8 . . ?
C3 C2 N1 108.4(3) . . ?
C3 C2 H2 125.8 . . ?
N2 C3 H3 127.2 . . ?
C2 C3 N2 105.5(3) . . ?
C2 C3 H3 127.2 . . ?
N3 C4 N2 110.7(3) . . ?
N3 C4 C5 122.5(3) . . ?
C5 C4 N2 126.9(3) . . ?
C4 C5 H5 121.4 . . ?
C4 C5 C6 117.2(4) . . ?
C6 C5 H5 121.4 . . ?
C5 C6 H6 119.1 . . ?
C5 C6 C7 121.9(4) . . ?
C7 C6 H6 119.1 . . ?
C6 C7 H7 121.6 . . ?
C6 C7 C8 116.8(4) . . ?
C8 C7 H7 121.6 . . ?
N3 C8 N4 110.9(3) . . ?
N3 C8 C7 122.4(3) . . ?
C7 C8 N4 126.8(3) . . ?
N4 C9 Ru1 109.5(2) . . ?
N5 C9 Ru1 147.1(3) . . ?
N5 C9 N4 103.4(3) . . ?
N4 C10 H10 126.9 . . ?
C11 C10 N4 106.2(3) . . ?
C11 C10 H10 126.9 . . ?
N5 C11 H11 125.9 . . ?
C10 C11 N5 108.3(3) . . ?
C10 C11 H11 125.9 . . ?
N5 C12 C13 109.4(3) . . ?
N5 C12 C20 109.3(3) . . ?
N5 C12 C21 110.1(3) . . ?
C13 C12 C21 109.0(4) . . ?
C20 C12 C13 110.3(4) . . ?
C20 C12 C21 108.8(3) . . ?
C12 C13 H13A 109.8 . . ?
C12 C13 H13B 109.8 . . ?
C12 C13 C14 109.2(4) . . ?
H13A C13 H13B 108.3 . . ?
C14 C13 H13A 109.8 . . ?
C14 C13 H13B 109.8 . . ?
C13 C14 H14 109.1 . . ?
C15 C14 C13 109.5(5) . . ?
C15 C14 H14 109.1 . . ?
C15 C14 C16 110.7(4) . . ?
C16 C14 C13 109.4(4) . . ?
C16 C14 H14 109.1 . . ?
C14 C15 H15A 109.6 . . ?
C14 C15 H15B 109.6 . . ?
C14 C15 C19 110.3(4) . . ?
H15A C15 H15B 108.1 . . ?
C19 C15 H15A 109.6 . . ?
C19 C15 H15B 109.6 . . ?
C14 C16 H16A 109.9 . . ?
C14 C16 H16B 109.9 . . ?
C14 C16 C17 108.8(4) . . ?
H16A C16 H16B 108.3 . . ?
C17 C16 H16A 109.9 . . ?
C17 C16 H16B 109.9 . . ?
C16 C17 H17 109.5 . . ?
C16 C17 C21 108.5(4) . . ?
C18 C17 C16 110.3(4) . . ?
C18 C17 H17 109.5 . . ?
C18 C17 C21 109.5(4) . . ?
C21 C17 H17 109.5 . . ?
C17 C18 H18A 109.8 . . ?
C17 C18 H18B 109.8 . . ?
C17 C18 C19 109.4(4) . . ?
H18A C18 H18B 108.2 . . ?
C19 C18 H18A 109.8 . . ?
C19 C18 H18B 109.8 . . ?
C15 C19 C18 110.2(5) . . ?
C15 C19 H19 109.5 . . ?
C15 C19 C20 110.6(4) . . ?
C18 C19 H19 109.5 . . ?
C18 C19 C20 107.6(4) . . ?
C20 C19 H19 109.5 . . ?
C12 C20 C19 109.1(4) . . ?
C12 C20 H20A 109.9 . . ?
C12 C20 H20B 109.9 . . ?
C19 C20 H20A 109.9 . . ?
C19 C20 H20B 109.9 . . ?
H20A C20 H20B 108.3 . . ?
C12 C21 C17 109.4(3) . . ?
C12 C21 H21A 109.8 . . ?
C12 C21 H21B 109.8 . . ?
C17 C21 H21A 109.8 . . ?
C17 C21 H21B 109.8 . . ?
H21A C21 H21B 108.2 . . ?
N6 C22 H22 118.0 . . ?
N6 C22 C23 124.0(4) . . ?
C23 C22 H22 118.0 . . ?
C22 C23 H23 120.7 . . ?
C22 C23 C24 118.6(5) . . ?
C24 C23 H23 120.7 . . ?
C23 C24 H24 120.3 . . ?
C25 C24 C23 119.4(4) . . ?
C25 C24 H24 120.3 . . ?
C24 C25 H25 120.7 . . ?
C24 C25 C26 118.6(5) . . ?
C26 C25 H25 120.7 . . ?
N6 C26 N7 112.4(3) . . ?
N6 C26 C25 123.5(4) . . ?
C25 C26 N7 124.1(4) . . ?
N7 C27 H27 126.4 . . ?
C28 C27 N7 107.3(5) . . ?
C28 C27 H27 126.4 . . ?
N8 C28 H28 126.2 . . ?
C27 C28 N8 107.6(5) . . ?
C27 C28 H28 126.2 . . ?
N7 C29 Ru1 114.9(3) . . ?
N8 C29 Ru1 141.9(3) . . ?
N8 C29 N7 103.2(4) . . ?
N8 C30 H30 107.7 . . ?
N8 C30 C31 110.2(4) . . ?
N8 C30 C32 110.7(5) . . ?
C31 C30 H30 107.7 . . ?
C32 C30 H30 107.7 . . ?
C32 C30 C31 112.5(6) . . ?
C30 C31 H31A 109.5 . . ?
C30 C31 H31B 109.5 . . ?
C30 C31 H31C 109.5 . . ?
H31A C31 H31B 109.5 . . ?
H31A C31 H31C 109.5 . . ?
H31B C31 H31C 109.5 . . ?
C30 C32 H32A 109.5 . . ?
C30 C32 H32B 109.5 . . ?
C30 C32 H32C 109.5 . . ?
H32A C32 H32B 109.5 . . ?
H32A C32 H32C 109.5 . . ?
H32B C32 H32C 109.5 . . ?
F1 P1 F4 88.8(2) . . ?
F2 P1 F1 178.2(3) . . ?
F2 P1 F4 89.9(2) . . ?
F3 P1 F1 92.5(2) . . ?
F3 P1 F2 88.9(2) . . ?
F3 P1 F4 177.5(3) . . ?
F5 P1 F1 90.6(2) . . ?
F5 P1 F2 90.5(2) . . ?
F5 P1 F3 92.6(2) . . ?
F5 P1 F4 85.2(2) . . ?
F6 P1 F1 89.2(3) . . ?
F6 P1 F2 89.7(3) . . ?
F6 P1 F3 88.1(3) . . ?
F6 P1 F4 94.1(3) . . ?
F6 P1 F5 179.3(3) . . ?
C33 O1 H1A 109.5 . . ?
O1 C33 H33A 109.5 . . ?
O1 C33 H33B 109.5 . . ?
O1 C33 H33C 109.5 . . ?
H33A C33 H33B 109.5 . . ?
H33A C33 H33C 109.5 . . ?
H33B C33 H33C 109.5 . . ?

loop_
_geom_bond_atom_site_label_1
_geom_bond_atom_site_label_2
_geom_bond_distance
_geom_bond_site_symmetry_2
_geom_bond_publ_flag
I1 Ru1 2.7971(7) . ?
Ru1 N3 2.007(3) . ?
Ru1 N6 2.121(3) . ?
Ru1 C1 2.031(3) . ?
Ru1 C9 2.119(3) . ?
Ru1 C29 1.972(4) . ?
Ru1 Cl1 2.740(16) . ?
N1 H1 0.8600 . ?
N1 C1 1.342(4) . ?
N1 C2 1.388(5) . ?
N2 C1 1.396(4) . ?
N2 C3 1.401(4) . ?
N2 C4 1.395(4) . ?
N3 C4 1.348(4) . ?
N3 C8 1.343(4) . ?
N4 C8 1.397(4) . ?
N4 C9 1.392(4) . ?
N4 C10 1.402(4) . ?
N5 C9 1.348(4) . ?
N5 C11 1.407(4) . ?
N5 C12 1.498(5) . ?
N6 C22 1.343(5) . ?
N6 C26 1.358(5) . ?
N7 C26 1.390(5) . ?
N7 C27 1.406(6) . ?
N7 C29 1.392(5) . ?
N8 C28 1.390(6) . ?
N8 C29 1.338(5) . ?
N8 C30 1.469(6) . ?
C2 H2 0.9300 . ?
C2 C3 1.331(5) . ?
C3 H3 0.9300 . ?
C4 C5 1.376(5) . ?
C5 H5 0.9300 . ?
C5 C6 1.382(6) . ?
C6 H6 0.9300 . ?
C6 C7 1.385(6) . ?
C7 H7 0.9300 . ?
C7 C8 1.387(5) . ?
C10 H10 0.9300 . ?
C10 C11 1.317(6) . ?
C11 H11 0.9300 . ?
C12 C13 1.519(5) . ?
C12 C20 1.518(5) . ?
C12 C21 1.525(5) . ?
C13 H13A 0.9700 . ?
C13 H13B 0.9700 . ?
C13 C14 1.544(6) . ?
C14 H14 0.9800 . ?
C14 C15 1.486(8) . ?
C14 C16 1.510(7) . ?
C15 H15A 0.9700 . ?
C15 H15B 0.9700 . ?
C15 C19 1.495(8) . ?
C16 H16A 0.9700 . ?
C16 H16B 0.9700 . ?
C16 C17 1.530(7) . ?
C17 H17 0.9800 . ?
C17 C18 1.508(7) . ?
C17 C21 1.548(6) . ?
C18 H18A 0.9700 . ?
C18 H18B 0.9700 . ?
C18 C19 1.525(7) . ?
C19 H19 0.9800 . ?
C19 C20 1.550(6) . ?
C20 H20A 0.9700 . ?
C20 H20B 0.9700 . ?
C21 H21A 0.9700 . ?
C21 H21B 0.9700 . ?
C22 H22 0.9300 . ?
C22 C23 1.371(5) . ?
C23 H23 0.9300 . ?
C23 C24 1.380(7) . ?
C24 H24 0.9300 . ?
C24 C25 1.369(7) . ?
C25 H25 0.9300 . ?
C25 C26 1.380(5) . ?
C27 H27 0.9300 . ?
C27 C28 1.302(7) . ?
C28 H28 0.9300 . ?
C30 H30 0.9800 . ?
C30 C31 1.518(7) . ?
C30 C32 1.511(8) . ?
C31 H31A 0.9600 . ?
C31 H31B 0.9600 . ?
C31 H31C 0.9600 . ?
C32 H32A 0.9600 . ?
C32 H32B 0.9600 . ?
C32 H32C 0.9600 . ?
P1 F1 1.563(3) . ?
P1 F2 1.560(3) . ?
P1 F3 1.558(3) . ?
P1 F4 1.579(3) . ?
P1 F5 1.548(3) . ?
P1 F6 1.542(4) . ?
O1 H1A 0.8200 . ?
O1 C33 1.368(6) . ?
C33 H33A 0.9600 . ?
C33 H33B 0.9600 . ?
C33 H33C 0.9600 . ?

loop_
_geom_torsion_atom_site_label_1
_geom_torsion_atom_site_label_2
_geom_torsion_atom_site_label_3
_geom_torsion_atom_site_label_4
_geom_torsion
_geom_torsion_site_symmetry_1
_geom_torsion_site_symmetry_2
_geom_torsion_site_symmetry_3
_geom_torsion_site_symmetry_4
_geom_torsion_publ_flag
Ru1 N3 C4 N2 -2.6(4) . . . . ?
Ru1 N3 C4 C5 177.4(3) . . . . ?
Ru1 N3 C8 N4 2.8(4) . . . . ?
Ru1 N3 C8 C7 -177.4(3) . . . . ?
Ru1 N6 C22 C23 169.4(3) . . . . ?
Ru1 N6 C26 N7 9.4(4) . . . . ?
Ru1 N6 C26 C25 -170.4(3) . . . . ?
N1 C2 C3 N2 0.8(4) . . . . ?
N2 C4 C5 C6 179.0(4) . . . . ?
N3 C4 C5 C6 -1.0(7) . . . . ?
N4 C10 C11 N5 0.5(5) . . . . ?
N5 C12 C13 C14 -179.3(4) . . . . ?
N5 C12 C20 C19 177.7(4) . . . . ?
N5 C12 C21 C17 179.4(4) . . . . ?
N6 C22 C23 C24 0.6(6) . . . . ?
N7 C27 C28 N8 -0.6(6) . . . . ?
C1 N1 C2 C3 -0.3(5) . . . . ?
C1 N2 C3 C2 -1.1(5) . . . . ?
C1 N2 C4 N3 2.6(5) . . . . ?
C1 N2 C4 C5 -177.4(4) . . . . ?
C2 N1 C1 Ru1 -179.1(4) . . . . ?
C2 N1 C1 N2 -0.4(4) . . . . ?
C3 N2 C1 Ru1 -179.9(3) . . . . ?
C3 N2 C1 N1 0.9(4) . . . . ?
C3 N2 C4 N3 -179.3(4) . . . . ?
C3 N2 C4 C5 0.7(7) . . . . ?
C4 N2 C1 Ru1 -1.4(4) . . . . ?
C4 N2 C1 N1 179.4(3) . . . . ?
C4 N2 C3 C2 -179.4(4) . . . . ?
C4 N3 C8 N4 178.6(3) . . . . ?
C4 N3 C8 C7 -1.7(6) . . . . ?
C4 C5 C6 C7 0.4(7) . . . . ?
C5 C6 C7 C8 -0.4(7) . . . . ?
C6 C7 C8 N3 1.1(6) . . . . ?
C6 C7 C8 N4 -179.2(4) . . . . ?
C8 N3 C4 N2 -178.4(3) . . . . ?
C8 N3 C4 C5 1.6(6) . . . . ?
C8 N4 C9 Ru1 1.2(4) . . . . ?
C8 N4 C9 N5 179.8(3) . . . . ?
C8 N4 C10 C11 179.9(4) . . . . ?
C9 N4 C8 N3 -2.6(5) . . . . ?
C9 N4 C8 C7 177.7(4) . . . . ?
C9 N4 C10 C11 -0.5(5) . . . . ?
C9 N5 C11 C10 -0.5(5) . . . . ?
C9 N5 C12 C13 63.1(5) . . . . ?
C9 N5 C12 C20 -57.7(5) . . . . ?
C9 N5 C12 C21 -177.2(4) . . . . ?
C10 N4 C8 N3 177.1(4) . . . . ?
C10 N4 C8 C7 -2.7(7) . . . . ?
C10 N4 C9 Ru1 -178.5(3) . . . . ?
C10 N4 C9 N5 0.2(4) . . . . ?
C11 N5 C9 Ru1 177.9(4) . . . . ?
C11 N5 C9 N4 0.2(4) . . . . ?
C11 N5 C12 C13 -118.9(4) . . . . ?
C11 N5 C12 C20 120.3(4) . . . . ?
C11 N5 C12 C21 0.9(5) . . . . ?
C12 N5 C9 Ru1 -3.8(7) . . . . ?
C12 N5 C9 N4 178.4(3) . . . . ?
C12 N5 C11 C10 -178.7(4) . . . . ?
C12 C13 C14 C15 60.2(5) . . . . ?
C12 C13 C14 C16 -61.3(6) . . . . ?
C13 C12 C20 C19 57.5(5) . . . . ?
C13 C12 C21 C17 -60.6(5) . . . . ?
C13 C14 C15 C19 -60.7(5) . . . . ?
C13 C14 C16 C17 61.7(6) . . . . ?
C14 C15 C19 C18 -59.1(5) . . . . ?
C14 C15 C19 C20 59.7(6) . . . . ?
C14 C16 C17 C18 58.5(5) . . . . ?
C14 C16 C17 C21 -61.4(5) . . . . ?
C15 C14 C16 C17 -59.0(6) . . . . ?
C15 C19 C20 C12 -57.5(5) . . . . ?
C16 C14 C15 C19 60.0(6) . . . . ?
C16 C17 C18 C19 -58.2(6) . . . . ?
C16 C17 C21 C12 61.0(5) . . . . ?
C17 C18 C19 C15 58.3(6) . . . . ?
C17 C18 C19 C20 -62.4(6) . . . . ?
C18 C17 C21 C12 -59.4(5) . . . . ?
C18 C19 C20 C12 62.9(6) . . . . ?
C20 C12 C13 C14 -59.1(5) . . . . ?
C20 C12 C21 C17 59.7(5) . . . . ?
C21 C12 C13 C14 60.2(5) . . . . ?
C21 C12 C20 C19 -62.0(5) . . . . ?
C21 C17 C18 C19 61.1(6) . . . . ?
C22 N6 C26 N7 -178.6(3) . . . . ?
C22 N6 C26 C25 1.5(5) . . . . ?
C22 C23 C24 C25 -0.2(7) . . . . ?
C23 C24 C25 C26 0.5(7) . . . . ?
C24 C25 C26 N6 -1.2(6) . . . . ?
C24 C25 C26 N7 179.0(4) . . . . ?
C26 N6 C22 C23 -1.2(5) . . . . ?
C26 N7 C27 C28 -172.2(4) . . . . ?
C26 N7 C29 Ru1 -3.2(4) . . . . ?
C26 N7 C29 N8 174.3(3) . . . . ?
C27 N7 C26 N6 166.7(4) . . . . ?
C27 N7 C26 C25 -13.5(7) . . . . ?
C27 N7 C29 Ru1 -176.0(3) . . . . ?
C27 N7 C29 N8 1.5(4) . . . . ?
C28 N8 C29 Ru1 174.4(4) . . . . ?
C28 N8 C29 N7 -1.9(5) . . . . ?
C28 N8 C30 C31 71.8(7) . . . . ?
C28 N8 C30 C32 -53.3(7) . . . . ?
C29 N7 C26 N6 -4.4(5) . . . . ?
C29 N7 C26 C25 175.4(4) . . . . ?
C29 N7 C27 C28 -0.5(6) . . . . ?
C29 N8 C28 C27 1.7(6) . . . . ?
C29 N8 C30 C31 -114.0(6) . . . . ?
C29 N8 C30 C32 120.9(6) . . . . ?
C30 N8 C28 C27 176.6(4) . . . . ?
C30 N8 C29 Ru1 -0.4(7) . . . . ?
C30 N8 C29 N7 -176.7(4) . . . . ?
